data_7006425
loop_
_publ_author_name
'Akbayeva, Dina N.'
'Di Vaira, Massimo'
'Costantini, Stefano Seniori'
'Peruzzini, Maurizio'
'Stoppioni, Piero'

_publ_section_title
;
 Stabilization of the tautomers HP(OH)2 and P(OH)3 of hypophosphorous
 and phosphorous acids as ligands.
;
_journal_issue 2
_journal_name_full 'Dalton transactions (Cambridge, England : 2003)'
_journal_page_first 389
_journal_page_last 395
_journal_paper_doi 10.1039/b510479c
_journal_year 2006
_chemical_formula_moiety 'C41 H38 O2 P3 Ru +, C F3 O3 S -'
_chemical_formula_sum 'C42 H38 F3 O5 P3 Ru S'
_chemical_formula_weight 905.76
_chemical_name_systematic
;
?
;
_space_group_IT_number 19
_symmetry_cell_setting orthorhombic
_symmetry_space_group_name_Hall 'P 2ac 2ab'
_symmetry_space_group_name_H-M 'P 21 21 21'
_atom_sites_solution_hydrogens geom
_atom_sites_solution_primary direct
_atom_sites_solution_secondary difmap
_audit_creation_method SHELXL-97
_cell_angle_alpha 90.00
_cell_angle_beta 90.00
_cell_angle_gamma 90.00
_cell_formula_units_Z 4
_cell_length_a 12.243(1)
_cell_length_b 15.030(1)
_cell_length_c 21.803(1)
_cell_measurement_reflns_used 9320
_cell_measurement_temperature 293(2)
_cell_measurement_theta_max 28.0
_cell_measurement_theta_min 4.10
_cell_volume 4012.0(5)
_computing_cell_refinement 'CrysAlisCCD (Oxford Diffraction, 2001)'
_computing_data_collection 'CrysAlisCCD (Oxford Diffraction, 2001)'
_computing_data_reduction 'CrysAlisRED (Oxford Diffraction, 2001)'
_computing_molecular_graphics 'ORTEP3 (Farrugia, 1997)'
_computing_publication_material 'SHELXL-97 (Sheldrick, 1997)'
_computing_structure_refinement 'SHELXL-97 (Sheldrick, 1997)'
_computing_structure_solution 'SIR97 (Altomare et al., 1999)'
_diffrn_ambient_temperature 293(2)
_diffrn_measured_fraction_theta_full 0.913
_diffrn_measured_fraction_theta_max 0.913
_diffrn_measurement_device_type 'Oxford Diffraction Xcalibur 3 CCD diffractometer'
_diffrn_measurement_method '\w scans'
_diffrn_radiation_monochromator graphite
_diffrn_radiation_source 'fine-focus sealed tube'
_diffrn_radiation_type MoK\a
_diffrn_radiation_wavelength 0.71069
_diffrn_reflns_av_R_equivalents 0.0475
_diffrn_reflns_av_sigmaI/netI 0.0701
_diffrn_reflns_limit_h_max 19
_diffrn_reflns_limit_h_min -19
_diffrn_reflns_limit_k_max 23
_diffrn_reflns_limit_k_min -17
_diffrn_reflns_limit_l_max 34
_diffrn_reflns_limit_l_min -33
_diffrn_reflns_number 44421
_diffrn_reflns_theta_full 34.65
_diffrn_reflns_theta_max 34.65
_diffrn_reflns_theta_min 4.05
_diffrn_standards_number 0
_exptl_absorpt_coefficient_mu 0.621
_exptl_absorpt_correction_T_max 0.958
_exptl_absorpt_correction_T_min 0.849
_exptl_absorpt_correction_type numerical
_exptl_absorpt_process_details 'CrysAlisRED (Oxford Diffraction, 2001)'
_exptl_crystal_colour yellow
_exptl_crystal_density_diffrn 1.500
_exptl_crystal_density_method 'not measured'
_exptl_crystal_description 'elongated prism'
_exptl_crystal_F_000 1848
_exptl_crystal_size_max 0.50
_exptl_crystal_size_mid 0.12
_exptl_crystal_size_min 0.10
_refine_diff_density_max 1.229
_refine_diff_density_min -0.307
_refine_diff_density_rms 0.070
_refine_ls_abs_structure_details 'Flack H D (1983), Acta Cryst. A39, 876-881'
_refine_ls_abs_structure_Flack -0.04(2)
_refine_ls_extinction_method none
_refine_ls_goodness_of_fit_ref 0.902
_refine_ls_hydrogen_treatment mixed
_refine_ls_matrix_type full
_refine_ls_number_parameters 507
_refine_ls_number_reflns 15460
_refine_ls_number_restraints 4
_refine_ls_restrained_S_all 0.902
_refine_ls_R_factor_all 0.0879
_refine_ls_R_factor_gt 0.0444
_refine_ls_shift/su_max 0.001
_refine_ls_shift/su_mean 0.000
_refine_ls_structure_factor_coef Fsqd
_refine_ls_weighting_details 'calc w=1/[\s^2^(Fo^2^)+(0.0555P)^2^+0.0000P] where P=(Fo^2^+2Fc^2^)/3'
_refine_ls_weighting_scheme calc
_refine_ls_wR_factor_gt 0.0976
_refine_ls_wR_factor_ref 0.1106
_reflns_number_gt 8918
_reflns_number_total 15460
_reflns_threshold_expression I>2sigma(I)
_cod_data_source_file b510479c.txt
_cod_data_source_block Ruh3po2
_cod_database_code 7006425

loop_
_symmetry_equiv_pos_as_xyz
'x, y, z'
'-x+1/2, -y, z+1/2'
'x+1/2, -y+1/2, -z'
'-x, y+1/2, -z+1/2'

loop_
_atom_site_label
_atom_site_type_symbol
_atom_site_fract_x
_atom_site_fract_y
_atom_site_fract_z
_atom_site_U_iso_or_equiv
_atom_site_adp_type
_atom_site_occupancy
_atom_site_symmetry_multiplicity
_atom_site_calc_flag
_atom_site_refinement_flags
_atom_site_disorder_assembly
_atom_site_disorder_group
Ru Ru -0.169724(16) 0.001630(17) -0.178684(8) 0.03750(6) Uani 1 1 d . . .
P1 P -0.07442(8) 0.04114(6) -0.09578(4) 0.04781(19) Uani 1 1 d . . .
H3 H 0.016(2) 0.0987(15) -0.1004(15) 0.057 Uiso 1 1 d D . .
O1 O -0.1402(2) 0.10362(18) -0.05082(13) 0.0711(8) Uani 1 1 d D . .
H1 H -0.112(4) 0.134(3) -0.011(2) 0.107 Uiso 1 1 d D . .
O2 O -0.0167(3) -0.03396(17) -0.05888(13) 0.0710(8) Uani 1 1 d D . .
H2 H 0.021(4) -0.021(3) -0.0172(19) 0.107 Uiso 1 1 d D . .
P3 P -0.29749(6) -0.07247(5) -0.11633(3) 0.03755(16) Uani 1 1 d . . .
P2 P -0.05095(6) -0.11544(5) -0.20220(3) 0.03941(17) Uani 1 1 d . . .
C11 C -0.0496(2) -0.2213(2) -0.15925(13) 0.0434(7) Uani 1 1 d . . .
C12 C 0.0150(3) -0.2299(2) -0.10774(15) 0.0542(8) Uani 1 1 d . . .
H12 H 0.0593 -0.1827 -0.0959 0.065 Uiso 1 1 calc R . .
C13 C 0.0156(4) -0.3071(3) -0.07336(19) 0.0729(12) Uani 1 1 d . . .
H13 H 0.0598 -0.3114 -0.0388 0.087 Uiso 1 1 calc R . .
C14 C -0.0492(4) -0.3775(3) -0.0903(2) 0.0739(12) Uani 1 1 d . . .
H14 H -0.0490 -0.4295 -0.0673 0.089 Uiso 1 1 calc R . .
C15 C -0.1138(4) -0.3708(3) -0.14091(19) 0.0668(10) Uani 1 1 d . . .
H15 H -0.1569 -0.4189 -0.1525 0.080 Uiso 1 1 calc R . .
C16 C -0.1164(3) -0.2920(2) -0.17614(17) 0.0550(8) Uani 1 1 d . . .
H16 H -0.1620 -0.2875 -0.2101 0.066 Uiso 1 1 calc R . .
C21 C -0.0677(3) -0.1517(2) -0.28316(13) 0.0481(7) Uani 1 1 d . . .
C22 C 0.0158(3) -0.1465(3) -0.32567(15) 0.0632(9) Uani 1 1 d . . .
H22 H 0.0848 -0.1276 -0.3135 0.076 Uiso 1 1 calc R . .
C23 C -0.0028(4) -0.1693(4) -0.38663(19) 0.0896(15) Uani 1 1 d . . .
H23 H 0.0539 -0.1652 -0.4148 0.108 Uiso 1 1 calc R . .
C24 C -0.1028(5) -0.1976(4) -0.40565(19) 0.0911(15) Uani 1 1 d . . .
H24 H -0.1144 -0.2127 -0.4465 0.109 Uiso 1 1 calc R . .
C25 C -0.1869(4) -0.2037(3) -0.36366(19) 0.0849(13) Uani 1 1 d . . .
H25 H -0.2555 -0.2236 -0.3759 0.102 Uiso 1 1 calc R . .
C26 C -0.1684(3) -0.1800(3) -0.30311(17) 0.0654(10) Uani 1 1 d . . .
H26 H -0.2257 -0.1833 -0.2752 0.079 Uiso 1 1 calc R . .
C31 C 0.0953(2) -0.0877(2) -0.20288(13) 0.0445(7) Uani 1 1 d . . .
C32 C 0.1286(2) 0.0002(3) -0.20878(13) 0.0545(7) Uani 1 1 d . . .
H32 H 0.0772 0.0458 -0.2074 0.065 Uiso 1 1 calc R . .
C33 C 0.2385(3) 0.0202(3) -0.21672(19) 0.0732(12) Uani 1 1 d . . .
H33 H 0.2604 0.0792 -0.2205 0.088 Uiso 1 1 calc R . .
C34 C 0.3150(3) -0.0468(3) -0.21903(19) 0.0782(12) Uani 1 1 d . . .
H34 H 0.3884 -0.0328 -0.2247 0.094 Uiso 1 1 calc R . .
C35 C 0.2839(3) -0.1335(3) -0.2131(2) 0.0747(12) Uani 1 1 d . . .
H35 H 0.3357 -0.1787 -0.2146 0.090 Uiso 1 1 calc R . .
C36 C 0.1749(3) -0.1535(2) -0.20484(17) 0.0566(8) Uani 1 1 d . . .
H36 H 0.1542 -0.2127 -0.2005 0.068 Uiso 1 1 calc R . .
C41 C -0.2589(3) -0.1046(2) -0.03800(13) 0.0465(7) Uani 1 1 d . . .
C42 C -0.2016(3) -0.1816(3) -0.02533(15) 0.0586(9) Uani 1 1 d . . .
H42 H -0.1849 -0.2211 -0.0568 0.070 Uiso 1 1 calc R . .
C43 C -0.1690(4) -0.1999(3) 0.03391(18) 0.0774(12) Uani 1 1 d . . .
H43 H -0.1307 -0.2521 0.0419 0.093 Uiso 1 1 calc R . .
C44 C -0.1918(4) -0.1430(4) 0.08115(16) 0.0793(13) Uani 1 1 d . . .
H44 H -0.1690 -0.1561 0.1208 0.095 Uiso 1 1 calc R . .
C45 C -0.2487(3) -0.0664(3) 0.06920(14) 0.0690(11) Uani 1 1 d . . .
H45 H -0.2649 -0.0269 0.1008 0.083 Uiso 1 1 calc R . .
C46 C -0.2818(3) -0.0481(3) 0.01017(14) 0.0573(9) Uani 1 1 d . . .
H46 H -0.3207 0.0038 0.0026 0.069 Uiso 1 1 calc R . .
C51 C -0.4218(2) -0.0079(2) -0.09883(12) 0.0441(6) Uani 1 1 d . . .
C52 C -0.4170(4) 0.0839(3) -0.08847(17) 0.0635(10) Uani 1 1 d . . .
H52 H -0.3512 0.1141 -0.0928 0.076 Uiso 1 1 calc R . .
C53 C -0.5108(4) 0.1300(3) -0.0716(2) 0.0792(13) Uani 1 1 d . . .
H53 H -0.5078 0.1914 -0.0667 0.095 Uiso 1 1 calc R . .
C54 C -0.6062(4) 0.0872(3) -0.06235(19) 0.0773(12) Uani 1 1 d . . .
H54 H -0.6677 0.1189 -0.0500 0.093 Uiso 1 1 calc R . .
C55 C -0.6127(3) -0.0023(4) -0.07096(18) 0.0812(12) Uani 1 1 d . . .
H55 H -0.6785 -0.0318 -0.0645 0.097 Uiso 1 1 calc R . .
C56 C -0.5209(3) -0.0496(3) -0.08948(17) 0.0645(9) Uani 1 1 d . . .
H56 H -0.5263 -0.1106 -0.0957 0.077 Uiso 1 1 calc R . .
C61 C -0.3607(2) -0.1726(2) -0.15011(14) 0.0431(7) Uani 1 1 d . . .
C62 C -0.3961(3) -0.1656(3) -0.21054(16) 0.0567(9) Uani 1 1 d . . .
H62 H -0.3892 -0.1120 -0.2315 0.068 Uiso 1 1 calc R . .
C63 C -0.4422(3) -0.2396(4) -0.2398(2) 0.0784(13) Uani 1 1 d . . .
H63 H -0.4655 -0.2354 -0.2803 0.094 Uiso 1 1 calc R . .
C64 C -0.4526(4) -0.3174(4) -0.2090(3) 0.0968(18) Uani 1 1 d . . .
H64 H -0.4799 -0.3670 -0.2293 0.116 Uiso 1 1 calc R . .
C65 C -0.4239(4) -0.3245(3) -0.1488(3) 0.0876(15) Uani 1 1 d . . .
H65 H -0.4355 -0.3776 -0.1279 0.105 Uiso 1 1 calc R . .
C66 C -0.3774(3) -0.2522(3) -0.1186(2) 0.0655(10) Uani 1 1 d . . .
H66 H -0.3576 -0.2569 -0.0776 0.079 Uiso 1 1 calc R . .
C71 C -0.2485(3) 0.0287(3) -0.27058(15) 0.0643(11) Uani 1 1 d . . .
H71 H -0.2798 -0.0156 -0.2946 0.077 Uiso 1 1 calc R . .
C72 C -0.1381(3) 0.0582(2) -0.27235(15) 0.0595(9) Uani 1 1 d . . .
H72 H -0.0835 0.0361 -0.2978 0.071 Uiso 1 1 calc R . .
C73 C -0.1263(4) 0.1254(3) -0.22959(18) 0.0666(10) Uani 1 1 d . . .
H73 H -0.0618 0.1561 -0.2218 0.080 Uiso 1 1 calc R . .
C74 C -0.2250(4) 0.1403(3) -0.1999(2) 0.0757(12) Uani 1 1 d . . .
H74 H -0.2385 0.1820 -0.1693 0.091 Uiso 1 1 calc R . .
C75 C -0.3010(3) 0.0798(3) -0.2253(2) 0.0795(14) Uani 1 1 d . . .
H75 H -0.3739 0.0746 -0.2138 0.095 Uiso 1 1 calc R . .
S S 0.02179(10) 0.07784(8) 0.08914(5) 0.0782(3) Uani 1 1 d . . .
O4 O 0.0495(4) 0.0018(2) 0.05273(14) 0.1153(13) Uani 1 1 d . . .
O5 O -0.0384(3) 0.1437(2) 0.05612(17) 0.0988(11) Uani 1 1 d . . .
O6 O -0.0090(4) 0.0573(3) 0.15114(16) 0.1187(13) Uani 1 1 d . . .
C8 C 0.1538(5) 0.1298(4) 0.0982(3) 0.1045(17) Uani 1 1 d . . .
F1 F 0.1447(4) 0.1984(2) 0.13567(19) 0.1424(15) Uani 1 1 d . . .
F2 F 0.2236(3) 0.0748(3) 0.1243(2) 0.1400(13) Uani 1 1 d . . .
F3 F 0.1907(4) 0.1588(4) 0.0475(2) 0.183(2) Uani 1 1 d . . .

loop_
_atom_site_aniso_label
_atom_site_aniso_U_11
_atom_site_aniso_U_22
_atom_site_aniso_U_33
_atom_site_aniso_U_23
_atom_site_aniso_U_13
_atom_site_aniso_U_12
Ru 0.03918(10) 0.04024(12) 0.03307(9) 0.00522(11) 0.00114(8) 0.00186(13)
P1 0.0506(5) 0.0450(5) 0.0478(4) -0.0074(4) -0.0046(4) -0.0023(4)
O1 0.0819(19) 0.0625(17) 0.0690(17) -0.0202(13) -0.0090(14) 0.0085(14)
O2 0.0842(19) 0.0656(16) 0.0633(15) -0.0080(12) -0.0278(14) 0.0048(13)
P3 0.0385(4) 0.0422(4) 0.0319(3) 0.0037(3) 0.0017(3) 0.0026(3)
P2 0.0367(4) 0.0478(5) 0.0337(3) -0.0019(3) 0.0019(3) 0.0013(3)
C11 0.0419(16) 0.0462(18) 0.0423(15) -0.0028(12) 0.0060(12) 0.0087(14)
C12 0.0520(19) 0.056(2) 0.0542(19) 0.0035(15) 0.0003(15) 0.0139(16)
C13 0.078(3) 0.079(3) 0.062(2) 0.016(2) 0.002(2) 0.036(2)
C14 0.086(3) 0.058(3) 0.077(3) 0.021(2) 0.017(2) 0.015(2)
C15 0.078(3) 0.048(2) 0.075(3) -0.0003(18) 0.011(2) -0.0002(19)
C16 0.057(2) 0.053(2) 0.0541(18) -0.0020(17) 0.0071(16) 0.0003(16)
C21 0.0470(17) 0.059(2) 0.0384(15) -0.0038(13) 0.0032(13) -0.0017(15)
C22 0.054(2) 0.093(3) 0.0421(16) -0.0078(18) 0.0072(15) -0.0091(19)
C23 0.087(3) 0.134(4) 0.048(2) -0.020(2) 0.021(2) -0.005(3)
C24 0.104(4) 0.123(4) 0.046(2) -0.026(2) 0.001(2) -0.010(3)
C25 0.073(3) 0.120(4) 0.062(2) -0.025(2) -0.012(2) -0.018(3)
C26 0.055(2) 0.090(3) 0.0516(18) -0.0106(18) 0.0024(17) -0.005(2)
C31 0.0374(15) 0.058(2) 0.0383(14) -0.0010(14) 0.0033(12) 0.0025(14)
C32 0.0457(14) 0.067(2) 0.0508(15) 0.000(2) -0.0008(12) 0.000(2)
C33 0.053(2) 0.083(3) 0.084(3) 0.018(2) -0.0029(18) -0.018(2)
C34 0.042(2) 0.114(4) 0.079(3) 0.013(2) 0.0056(18) -0.004(2)
C35 0.0416(19) 0.102(4) 0.081(3) -0.005(2) 0.0077(18) 0.010(2)
C36 0.0422(17) 0.063(2) 0.064(2) -0.0100(16) 0.0035(16) 0.0020(17)
C41 0.0471(17) 0.059(2) 0.0332(13) 0.0075(13) 0.0040(12) -0.0030(15)
C42 0.058(2) 0.072(2) 0.0459(17) 0.0126(16) 0.0026(15) 0.0163(18)
C43 0.063(2) 0.108(3) 0.062(2) 0.029(2) -0.007(2) 0.023(2)
C44 0.067(3) 0.134(4) 0.0370(17) 0.019(2) -0.0070(16) -0.007(3)
C45 0.078(3) 0.095(3) 0.0335(15) 0.0015(18) 0.0019(16) -0.011(2)
C46 0.060(2) 0.071(2) 0.0408(16) 0.0030(15) 0.0013(14) -0.0123(18)
C51 0.0429(13) 0.0502(19) 0.0391(12) 0.0083(15) 0.0018(10) 0.0042(16)
C52 0.068(2) 0.058(2) 0.065(2) 0.0026(18) 0.0157(18) 0.0127(19)
C53 0.088(3) 0.061(3) 0.089(3) 0.001(2) 0.021(2) 0.027(2)
C54 0.064(3) 0.092(3) 0.076(3) -0.009(2) 0.013(2) 0.035(2)
C55 0.0492(19) 0.107(4) 0.087(3) -0.010(3) 0.0118(17) 0.014(3)
C56 0.055(2) 0.078(3) 0.061(2) -0.0075(19) 0.0128(17) 0.0062(19)
C61 0.0349(15) 0.0464(18) 0.0479(16) -0.0047(14) 0.0042(12) 0.0008(12)
C62 0.0424(17) 0.077(2) 0.0512(18) -0.0068(17) 0.0001(14) -0.0097(17)
C63 0.042(2) 0.111(4) 0.082(3) -0.036(3) -0.0053(19) -0.004(2)
C64 0.055(3) 0.079(4) 0.156(5) -0.049(4) -0.006(3) -0.023(2)
C65 0.066(3) 0.051(3) 0.146(5) -0.001(3) 0.003(3) -0.011(2)
C66 0.057(2) 0.056(2) 0.084(3) 0.010(2) 0.0005(19) -0.0050(18)
C71 0.070(2) 0.080(3) 0.0427(16) 0.0228(16) -0.0109(16) -0.0033(19)
C72 0.075(2) 0.059(2) 0.0446(17) 0.0206(16) 0.0129(15) 0.0041(18)
C73 0.071(2) 0.056(2) 0.073(3) 0.027(2) 0.004(2) 0.0032(19)
C74 0.091(3) 0.054(2) 0.082(3) 0.025(2) 0.015(2) 0.028(2)
C75 0.051(2) 0.099(3) 0.088(3) 0.066(3) 0.002(2) 0.023(2)
S 0.0867(8) 0.0799(7) 0.0679(6) -0.0153(6) -0.0193(6) -0.0088(6)
O4 0.197(4) 0.0680(18) 0.0812(19) -0.0245(18) -0.067(2) 0.026(3)
O5 0.115(3) 0.0693(19) 0.112(3) -0.0302(17) -0.055(2) 0.0140(18)
O6 0.131(3) 0.154(3) 0.071(2) -0.004(2) 0.011(2) -0.037(3)
C8 0.099(4) 0.100(4) 0.114(5) 0.005(4) -0.008(4) 0.008(3)
F1 0.156(4) 0.102(2) 0.169(4) -0.045(2) -0.049(3) -0.027(2)
F2 0.105(3) 0.142(3) 0.173(3) -0.005(3) -0.049(2) 0.028(2)
F3 0.137(4) 0.269(6) 0.142(3) 0.071(4) 0.034(3) -0.016(4)

loop_
_atom_type_symbol
_atom_type_description
_atom_type_scat_dispersion_real
_atom_type_scat_dispersion_imag
_atom_type_scat_source
C C 0.0033 0.0016 'International Tables Vol C Tables 4.2.6.8 and 6.1.1.4'
H H 0.0000 0.0000 'International Tables Vol C Tables 4.2.6.8 and 6.1.1.4'
F F 0.0171 0.0103 'International Tables Vol C Tables 4.2.6.8 and 6.1.1.4'
O O 0.0106 0.0060 'International Tables Vol C Tables 4.2.6.8 and 6.1.1.4'
P P 0.1023 0.0942 'International Tables Vol C Tables 4.2.6.8 and 6.1.1.4'
S S 0.1246 0.1234 'International Tables Vol C Tables 4.2.6.8 and 6.1.1.4'
Ru Ru -1.2594 0.8363 'International Tables Vol C Tables 4.2.6.8 and 6.1.1.4'

loop_
_geom_angle_atom_site_label_1
_geom_angle_atom_site_label_2
_geom_angle_atom_site_label_3
_geom_angle
_geom_angle_site_symmetry_1
_geom_angle_site_symmetry_3
_geom_angle_publ_flag
C73 Ru P1 93.24(12) . . ?
C73 Ru C75 60.45(16) . . ?
P1 Ru C75 127.17(15) . . ?
C73 Ru C74 36.21(15) . . ?
P1 Ru C74 94.46(14) . . ?
C75 Ru C74 36.83(17) . . ?
C73 Ru C72 35.97(14) . . ?
P1 Ru C72 123.07(11) . . ?
C75 Ru C72 60.77(14) . . ?
C74 Ru C72 60.79(15) . . ?
C73 Ru C71 60.70(15) . . ?
P1 Ru C71 153.25(11) . . ?
C75 Ru C71 36.46(15) . . ?
C74 Ru C71 61.34(17) . . ?
C72 Ru C71 36.82(14) . . ?
C73 Ru P2 111.71(11) . . ?
P1 Ru P2 93.02(3) . . ?
C75 Ru P2 137.96(14) . . ?
C74 Ru P2 147.40(12) . . ?
C72 Ru P2 88.75(10) . . ?
C71 Ru P2 101.91(11) . . ?
C73 Ru P3 147.23(11) . . ?
P1 Ru P3 90.32(3) . . ?
C75 Ru P3 91.92(10) . . ?
C74 Ru P3 111.04(12) . . ?
C72 Ru P3 145.02(11) . . ?
C71 Ru P3 108.28(10) . . ?
P2 Ru P3 100.59(3) . . ?
O2 P1 O1 110.01(16) . . ?
O2 P1 Ru 117.59(10) . . ?
O1 P1 Ru 113.23(12) . . ?
O2 P1 H3 97.3(9) . . ?
O1 P1 H3 94.5(9) . . ?
Ru P1 H3 121.1(13) . . ?
P1 O1 H1 128(3) . . ?
P1 O2 H2 121(3) . . ?
C41 P3 C51 99.11(13) . . ?
C41 P3 C61 105.35(15) . . ?
C51 P3 C61 99.52(14) . . ?
C41 P3 Ru 119.38(10) . . ?
C51 P3 Ru 114.77(10) . . ?
C61 P3 Ru 115.74(10) . . ?
C31 P2 C11 101.00(14) . . ?
C31 P2 C21 99.58(14) . . ?
C11 P2 C21 103.31(14) . . ?
C31 P2 Ru 115.89(11) . . ?
C11 P2 Ru 122.84(9) . . ?
C21 P2 Ru 111.10(11) . . ?
C12 C11 C16 118.7(3) . . ?
C12 C11 P2 120.0(3) . . ?
C16 C11 P2 121.3(2) . . ?
C11 C12 C13 121.6(4) . . ?
C11 C12 H12 119.2 . . ?
C13 C12 H12 119.2 . . ?
C14 C13 C12 119.9(4) . . ?
C14 C13 H13 120.1 . . ?
C12 C13 H13 120.1 . . ?
C15 C14 C13 119.9(4) . . ?
C15 C14 H14 120.1 . . ?
C13 C14 H14 120.1 . . ?
C14 C15 C16 121.0(4) . . ?
C14 C15 H15 119.5 . . ?
C16 C15 H15 119.5 . . ?
C11 C16 C15 119.0(3) . . ?
C11 C16 H16 120.5 . . ?
C15 C16 H16 120.5 . . ?
C26 C21 C22 118.0(3) . . ?
C26 C21 P2 119.4(2) . . ?
C22 C21 P2 122.6(3) . . ?
C21 C22 C23 120.3(4) . . ?
C21 C22 H22 119.8 . . ?
C23 C22 H22 119.8 . . ?
C24 C23 C22 121.1(4) . . ?
C24 C23 H23 119.5 . . ?
C22 C23 H23 119.5 . . ?
C23 C24 C25 119.3(4) . . ?
C23 C24 H24 120.3 . . ?
C25 C24 H24 120.3 . . ?
C24 C25 C26 119.5(4) . . ?
C24 C25 H25 120.3 . . ?
C26 C25 H25 120.3 . . ?
C21 C26 C25 121.9(4) . . ?
C21 C26 H26 119.1 . . ?
C25 C26 H26 119.1 . . ?
C32 C31 C36 118.0(3) . . ?
C32 C31 P2 120.1(2) . . ?
C36 C31 P2 121.5(3) . . ?
C31 C32 C33 120.1(4) . . ?
C31 C32 H32 120.0 . . ?
C33 C32 H32 120.0 . . ?
C34 C33 C32 120.4(4) . . ?
C34 C33 H33 119.8 . . ?
C32 C33 H33 119.8 . . ?
C35 C34 C33 120.3(4) . . ?
C35 C34 H34 119.8 . . ?
C33 C34 H34 119.8 . . ?
C34 C35 C36 119.4(4) . . ?
C34 C35 H35 120.3 . . ?
C36 C35 H35 120.3 . . ?
C35 C36 C31 121.8(4) . . ?
C35 C36 H36 119.1 . . ?
C31 C36 H36 119.1 . . ?
C46 C41 C42 117.8(3) . . ?
C46 C41 P3 119.6(3) . . ?
C42 C41 P3 122.5(3) . . ?
C43 C42 C41 120.1(4) . . ?
C43 C42 H42 119.9 . . ?
C41 C42 H42 119.9 . . ?
C44 C43 C42 121.4(4) . . ?
C44 C43 H43 119.3 . . ?
C42 C43 H43 119.3 . . ?
C43 C44 C45 119.1(3) . . ?
C43 C44 H44 120.5 . . ?
C45 C44 H44 120.5 . . ?
C44 C45 C46 119.6(4) . . ?
C44 C45 H45 120.2 . . ?
C46 C45 H45 120.2 . . ?
C45 C46 C41 122.0(4) . . ?
C45 C46 H46 119.0 . . ?
C41 C46 H46 119.0 . . ?
C56 C51 C52 117.4(3) . . ?
C56 C51 P3 121.1(3) . . ?
C52 C51 P3 121.2(3) . . ?
C53 C52 C51 119.9(4) . . ?
C53 C52 H52 120.0 . . ?
C51 C52 H52 120.0 . . ?
C54 C53 C52 121.2(4) . . ?
C54 C53 H53 119.4 . . ?
C52 C53 H53 119.4 . . ?
C53 C54 C55 120.1(4) . . ?
C53 C54 H54 120.0 . . ?
C55 C54 H54 120.0 . . ?
C54 C55 C56 119.9(4) . . ?
C54 C55 H55 120.1 . . ?
C56 C55 H55 120.1 . . ?
C51 C56 C55 121.5(4) . . ?
C51 C56 H56 119.3 . . ?
C55 C56 H56 119.3 . . ?
C62 C61 C66 119.0(3) . . ?
C62 C61 P3 116.6(3) . . ?
C66 C61 P3 124.4(3) . . ?
C61 C62 C63 119.8(4) . . ?
C61 C62 H62 120.1 . . ?
C63 C62 H62 120.1 . . ?
C64 C63 C62 119.8(4) . . ?
C64 C63 H63 120.1 . . ?
C62 C63 H63 120.1 . . ?
C63 C64 C65 121.4(4) . . ?
C63 C64 H64 119.3 . . ?
C65 C64 H64 119.3 . . ?
C64 C65 C66 120.0(4) . . ?
C64 C65 H65 120.0 . . ?
C66 C65 H65 120.0 . . ?
C65 C66 C61 119.8(4) . . ?
C65 C66 H66 120.1 . . ?
C61 C66 H66 120.1 . . ?
C75 C71 C72 106.4(4) . . ?
C75 C71 Ru 70.77(19) . . ?
C72 C71 Ru 71.02(19) . . ?
C75 C71 H71 126.8 . . ?
C72 C71 H71 126.8 . . ?
Ru C71 H71 123.1 . . ?
C73 C72 C71 108.0(4) . . ?
C73 C72 Ru 71.4(2) . . ?
C71 C72 Ru 72.16(18) . . ?
C73 C72 H72 126.0 . . ?
C71 C72 H72 126.0 . . ?
Ru C72 H72 122.1 . . ?
C72 C73 C74 110.0(4) . . ?
C72 C73 Ru 72.6(2) . . ?
C74 C73 Ru 72.3(2) . . ?
C72 C73 H73 125.0 . . ?
C74 C73 H73 125.0 . . ?
Ru C73 H73 121.7 . . ?
C73 C74 C75 106.6(4) . . ?
C73 C74 Ru 71.5(2) . . ?
C75 C74 Ru 71.4(2) . . ?
C73 C74 H74 126.7 . . ?
C75 C74 H74 126.7 . . ?
Ru C74 H74 122.2 . . ?
C71 C75 C74 109.0(4) . . ?
C71 C75 Ru 72.8(2) . . ?
C74 C75 Ru 71.8(2) . . ?
C71 C75 H75 125.5 . . ?
C74 C75 H75 125.5 . . ?
Ru C75 H75 121.6 . . ?
O5 S O4 113.29(18) . . ?
O5 S O6 119.2(3) . . ?
O4 S O6 114.3(2) . . ?
O5 S C8 102.5(2) . . ?
O4 S C8 101.2(3) . . ?
O6 S C8 103.0(3) . . ?
F3 C8 F2 111.1(6) . . ?
F3 C8 F1 107.5(6) . . ?
F2 C8 F1 106.2(5) . . ?
F3 C8 S 111.7(5) . . ?
F2 C8 S 110.9(4) . . ?
F1 C8 S 109.3(5) . . ?

loop_
_geom_bond_atom_site_label_1
_geom_bond_atom_site_label_2
_geom_bond_distance
_geom_bond_site_symmetry_2
_geom_bond_publ_flag
Ru C73 2.230(4) . ?
Ru P1 2.2319(9) . ?
Ru C75 2.235(3) . ?
Ru C74 2.239(4) . ?
Ru C72 2.246(3) . ?
Ru C71 2.261(3) . ?
Ru P2 2.3396(8) . ?
Ru P3 2.3527(8) . ?
P1 O2 1.556(3) . ?
P1 O1 1.579(3) . ?
P1 H3 1.40(3) . ?
O1 H1 1.04(4) . ?
O2 H2 1.03(4) . ?
P3 C41 1.837(3) . ?
P3 C51 1.845(3) . ?
P3 C61 1.845(3) . ?
P2 C31 1.839(3) . ?
P2 C11 1.846(3) . ?
P2 C21 1.859(3) . ?
C11 C12 1.380(5) . ?
C11 C16 1.391(5) . ?
C12 C13 1.381(5) . ?
C12 H12 0.9300 . ?
C13 C14 1.373(6) . ?
C13 H13 0.9300 . ?
C14 C15 1.361(6) . ?
C14 H14 0.9300 . ?
C15 C16 1.412(5) . ?
C15 H15 0.9300 . ?
C16 H16 0.9300 . ?
C21 C26 1.374(5) . ?
C21 C22 1.383(4) . ?
C22 C23 1.392(5) . ?
C22 H22 0.9300 . ?
C23 C24 1.360(7) . ?
C23 H23 0.9300 . ?
C24 C25 1.381(6) . ?
C24 H24 0.9300 . ?
C25 C26 1.386(5) . ?
C25 H25 0.9300 . ?
C26 H26 0.9300 . ?
C31 C32 1.389(5) . ?
C31 C36 1.389(4) . ?
C32 C33 1.390(5) . ?
C32 H32 0.9300 . ?
C33 C34 1.376(6) . ?
C33 H33 0.9300 . ?
C34 C35 1.364(6) . ?
C34 H34 0.9300 . ?
C35 C36 1.380(5) . ?
C35 H35 0.9300 . ?
C36 H36 0.9300 . ?
C41 C46 1.379(5) . ?
C41 C42 1.381(5) . ?
C42 C43 1.380(5) . ?
C42 H42 0.9300 . ?
C43 C44 1.368(6) . ?
C43 H43 0.9300 . ?
C44 C45 1.371(6) . ?
C44 H44 0.9300 . ?
C45 C46 1.376(5) . ?
C45 H45 0.9300 . ?
C46 H46 0.9300 . ?
C51 C56 1.380(5) . ?
C51 C52 1.399(5) . ?
C52 C53 1.391(6) . ?
C52 H52 0.9300 . ?
C53 C54 1.348(7) . ?
C53 H53 0.9300 . ?
C54 C55 1.361(7) . ?
C54 H54 0.9300 . ?
C55 C56 1.390(5) . ?
C55 H55 0.9300 . ?
C56 H56 0.9300 . ?
C61 C62 1.391(5) . ?
C61 C66 1.394(5) . ?
C62 C63 1.400(6) . ?
C62 H62 0.9300 . ?
C63 C64 1.354(7) . ?
C63 H63 0.9300 . ?
C64 C65 1.362(8) . ?
C64 H64 0.9300 . ?
C65 C66 1.392(6) . ?
C65 H65 0.9300 . ?
C66 H66 0.9300 . ?
C71 C75 1.406(6) . ?
C71 C72 1.423(6) . ?
C71 H71 0.9300 . ?
C72 C73 1.382(5) . ?
C72 H72 0.9300 . ?
C73 C74 1.389(6) . ?
C73 H73 0.9300 . ?
C74 C75 1.413(6) . ?
C74 H74 0.9300 . ?
C75 H75 0.9300 . ?
S O5 1.428(3) . ?
S O4 1.432(3) . ?
S O6 1.437(4) . ?
S C8 1.806(6) . ?
C8 F3 1.272(7) . ?
C8 F2 1.318(6) . ?
C8 F1 1.320(7) . ?

loop_
_geom_torsion_atom_site_label_1
_geom_torsion_atom_site_label_2
_geom_torsion_atom_site_label_3
_geom_torsion_atom_site_label_4
_geom_torsion
_geom_torsion_site_symmetry_1
_geom_torsion_site_symmetry_2
_geom_torsion_site_symmetry_3
_geom_torsion_site_symmetry_4
_geom_torsion_publ_flag
C73 Ru P1 O2 -145.36(19) . . . . ?
C75 Ru P1 O2 159.88(19) . . . . ?
C74 Ru P1 O2 178.36(19) . . . . ?
C72 Ru P1 O2 -123.86(19) . . . . ?
C71 Ru P1 O2 -157.7(3) . . . . ?
P2 Ru P1 O2 -33.39(15) . . . . ?
P3 Ru P1 O2 67.23(15) . . . . ?
C73 Ru P1 O1 84.52(17) . . . . ?
C75 Ru P1 O1 29.75(18) . . . . ?
C74 Ru P1 O1 48.24(18) . . . . ?
C72 Ru P1 O1 106.01(18) . . . . ?
C71 Ru P1 O1 72.2(3) . . . . ?
P2 Ru P1 O1 -163.52(13) . . . . ?
P3 Ru P1 O1 -62.89(13) . . . . ?
C73 Ru P3 C41 -116.2(2) . . . . ?
P1 Ru P3 C41 -19.69(13) . . . . ?
C75 Ru P3 C41 -146.9(2) . . . . ?
C74 Ru P3 C41 -114.6(2) . . . . ?
C72 Ru P3 C41 176.7(2) . . . . ?
C71 Ru P3 C41 179.87(17) . . . . ?
P2 Ru P3 C41 73.44(13) . . . . ?
C73 Ru P3 C51 1.2(2) . . . . ?
P1 Ru P3 C51 97.69(11) . . . . ?
C75 Ru P3 C51 -29.52(18) . . . . ?
C74 Ru P3 C51 2.79(18) . . . . ?
C72 Ru P3 C51 -66.0(2) . . . . ?
C71 Ru P3 C51 -62.75(16) . . . . ?
P2 Ru P3 C51 -169.18(10) . . . . ?
C73 Ru P3 C61 116.3(2) . . . . ?
P1 Ru P3 C61 -147.18(11) . . . . ?
C75 Ru P3 C61 85.61(18) . . . . ?
C74 Ru P3 C61 117.92(18) . . . . ?
C72 Ru P3 C61 49.2(2) . . . . ?
C71 Ru P3 C61 52.38(16) . . . . ?
P2 Ru P3 C61 -54.05(11) . . . . ?
C73 Ru P2 C31 45.41(17) . . . . ?
P1 Ru P2 C31 -49.29(11) . . . . ?
C75 Ru P2 C31 114.9(2) . . . . ?
C74 Ru P2 C31 53.8(3) . . . . ?
C72 Ru P2 C31 73.76(15) . . . . ?
C71 Ru P2 C31 108.38(15) . . . . ?
P3 Ru P2 C31 -140.18(11) . . . . ?
C73 Ru P2 C11 169.86(17) . . . . ?
P1 Ru P2 C11 75.17(13) . . . . ?
C75 Ru P2 C11 -120.7(2) . . . . ?
C74 Ru P2 C11 178.3(3) . . . . ?
C72 Ru P2 C11 -161.78(16) . . . . ?
C71 Ru P2 C11 -127.16(16) . . . . ?
P3 Ru P2 C11 -15.72(13) . . . . ?
C73 Ru P2 C21 -67.27(17) . . . . ?
P1 Ru P2 C21 -161.97(11) . . . . ?
C75 Ru P2 C21 2.2(2) . . . . ?
C74 Ru P2 C21 -58.9(3) . . . . ?
C72 Ru P2 C21 -38.92(15) . . . . ?
C71 Ru P2 C21 -4.30(15) . . . . ?
P3 Ru P2 C21 107.14(11) . . . . ?
C31 P2 C11 C12 42.6(3) . . . . ?
C21 P2 C11 C12 145.3(3) . . . . ?
Ru P2 C11 C12 -88.3(3) . . . . ?
C31 P2 C11 C16 -140.2(3) . . . . ?
C21 P2 C11 C16 -37.5(3) . . . . ?
Ru P2 C11 C16 88.9(3) . . . . ?
C16 C11 C12 C13 0.7(5) . . . . ?
P2 C11 C12 C13 178.0(3) . . . . ?
C11 C12 C13 C14 0.1(6) . . . . ?
C12 C13 C14 C15 -0.1(6) . . . . ?
C13 C14 C15 C16 -0.7(6) . . . . ?
C12 C11 C16 C15 -1.5(5) . . . . ?
P2 C11 C16 C15 -178.7(3) . . . . ?
C14 C15 C16 C11 1.5(6) . . . . ?
C31 P2 C21 C26 179.4(3) . . . . ?
C11 P2 C21 C26 75.6(3) . . . . ?
Ru P2 C21 C26 -57.9(3) . . . . ?
C31 P2 C21 C22 -4.6(3) . . . . ?
C11 P2 C21 C22 -108.4(3) . . . . ?
Ru P2 C21 C22 118.1(3) . . . . ?
C26 C21 C22 C23 0.0(6) . . . . ?
P2 C21 C22 C23 -176.0(4) . . . . ?
C21 C22 C23 C24 -0.4(8) . . . . ?
C22 C23 C24 C25 0.0(9) . . . . ?
C23 C24 C25 C26 0.7(8) . . . . ?
C22 C21 C26 C25 0.7(6) . . . . ?
P2 C21 C26 C25 176.9(3) . . . . ?
C24 C25 C26 C21 -1.1(7) . . . . ?
C11 P2 C31 C32 -154.9(2) . . . . ?
C21 P2 C31 C32 99.4(3) . . . . ?
Ru P2 C31 C32 -19.7(3) . . . . ?
C11 P2 C31 C36 32.8(3) . . . . ?
C21 P2 C31 C36 -72.9(3) . . . . ?
Ru P2 C31 C36 167.9(2) . . . . ?
C36 C31 C32 C33 0.4(5) . . . . ?
P2 C31 C32 C33 -172.2(3) . . . . ?
C31 C32 C33 C34 0.2(5) . . . . ?
C32 C33 C34 C35 -0.5(6) . . . . ?
C33 C34 C35 C36 0.1(6) . . . . ?
C34 C35 C36 C31 0.6(6) . . . . ?
C32 C31 C36 C35 -0.8(5) . . . . ?
P2 C31 C36 C35 171.7(3) . . . . ?
C51 P3 C41 C46 -32.1(3) . . . . ?
C61 P3 C41 C46 -134.7(3) . . . . ?
Ru P3 C41 C46 93.1(3) . . . . ?
C51 P3 C41 C42 151.7(3) . . . . ?
C61 P3 C41 C42 49.2(3) . . . . ?
Ru P3 C41 C42 -83.0(3) . . . . ?
C46 C41 C42 C43 -0.1(5) . . . . ?
P3 C41 C42 C43 176.1(3) . . . . ?
C41 C42 C43 C44 -0.3(6) . . . . ?
C42 C43 C44 C45 0.3(7) . . . . ?
C43 C44 C45 C46 0.0(6) . . . . ?
C44 C45 C46 C41 -0.4(6) . . . . ?
C42 C41 C46 C45 0.4(5) . . . . ?
P3 C41 C46 C45 -175.9(3) . . . . ?
C41 P3 C51 C56 -82.4(3) . . . . ?
C61 P3 C51 C56 25.0(3) . . . . ?
Ru P3 C51 C56 149.2(2) . . . . ?
C41 P3 C51 C52 91.1(3) . . . . ?
C61 P3 C51 C52 -161.5(3) . . . . ?
Ru P3 C51 C52 -37.3(3) . . . . ?
C56 C51 C52 C53 -2.3(5) . . . . ?
P3 C51 C52 C53 -176.0(3) . . . . ?
C51 C52 C53 C54 3.0(6) . . . . ?
C52 C53 C54 C55 -1.8(7) . . . . ?
C53 C54 C55 C56 -0.1(7) . . . . ?
C52 C51 C56 C55 0.5(5) . . . . ?
P3 C51 C56 C55 174.2(3) . . . . ?
C54 C55 C56 C51 0.7(6) . . . . ?
C41 P3 C61 C62 -179.2(2) . . . . ?
C51 P3 C61 C62 78.6(3) . . . . ?
Ru P3 C61 C62 -45.0(3) . . . . ?
C41 P3 C61 C66 2.7(3) . . . . ?
C51 P3 C61 C66 -99.6(3) . . . . ?
Ru P3 C61 C66 136.9(3) . . . . ?
C66 C61 C62 C63 -3.5(5) . . . . ?
P3 C61 C62 C63 178.2(3) . . . . ?
C61 C62 C63 C64 0.4(6) . . . . ?
C62 C63 C64 C65 3.2(7) . . . . ?
C63 C64 C65 C66 -3.5(8) . . . . ?
C64 C65 C66 C61 0.3(7) . . . . ?
C62 C61 C66 C65 3.2(5) . . . . ?
P3 C61 C66 C65 -178.7(3) . . . . ?
C73 Ru C71 C75 -78.9(3) . . . . ?
P1 Ru C71 C75 -64.8(4) . . . . ?
C74 Ru C71 C75 -37.3(2) . . . . ?
C72 Ru C71 C75 -115.9(3) . . . . ?
P2 Ru C71 C75 172.7(2) . . . . ?
P3 Ru C71 C75 67.2(3) . . . . ?
C73 Ru C71 C72 37.0(2) . . . . ?
P1 Ru C71 C72 51.1(4) . . . . ?
C75 Ru C71 C72 115.9(3) . . . . ?
C74 Ru C71 C72 78.6(3) . . . . ?
P2 Ru C71 C72 -71.4(2) . . . . ?
P3 Ru C71 C72 -176.9(2) . . . . ?
C75 C71 C72 C73 -0.5(4) . . . . ?
Ru C71 C72 C73 -62.8(2) . . . . ?
C75 C71 C72 Ru 62.3(2) . . . . ?
P1 Ru C72 C73 -38.5(3) . . . . ?
C75 Ru C72 C73 79.0(3) . . . . ?
C74 Ru C72 C73 36.5(3) . . . . ?
C71 Ru C72 C73 116.8(3) . . . . ?
P2 Ru C72 C73 -131.3(2) . . . . ?
P3 Ru C72 C73 121.9(2) . . . . ?
C73 Ru C72 C71 -116.8(3) . . . . ?
P1 Ru C72 C71 -155.3(2) . . . . ?
C75 Ru C72 C71 -37.8(2) . . . . ?
C74 Ru C72 C71 -80.2(3) . . . . ?
P2 Ru C72 C71 111.9(2) . . . . ?
P3 Ru C72 C71 5.1(3) . . . . ?
C71 C72 C73 C74 0.3(4) . . . . ?
Ru C72 C73 C74 -63.1(3) . . . . ?
C71 C72 C73 Ru 63.3(2) . . . . ?
P1 Ru C73 C72 148.5(2) . . . . ?
C75 Ru C73 C72 -80.0(3) . . . . ?
C74 Ru C73 C72 -118.4(4) . . . . ?
C71 Ru C73 C72 -37.9(2) . . . . ?
P2 Ru C73 C72 53.9(3) . . . . ?
P3 Ru C73 C72 -115.9(2) . . . . ?
P1 Ru C73 C74 -93.1(3) . . . . ?
C75 Ru C73 C74 38.4(3) . . . . ?
C72 Ru C73 C74 118.4(4) . . . . ?
C71 Ru C73 C74 80.5(3) . . . . ?
P2 Ru C73 C74 172.3(3) . . . . ?
P3 Ru C73 C74 2.5(4) . . . . ?
C72 C73 C74 C75 0.1(4) . . . . ?
Ru C73 C74 C75 -63.2(2) . . . . ?
C72 C73 C74 Ru 63.3(3) . . . . ?
P1 Ru C74 C73 89.4(3) . . . . ?
C75 Ru C74 C73 -115.5(4) . . . . ?
C72 Ru C74 C73 -36.3(3) . . . . ?
C71 Ru C74 C73 -78.6(3) . . . . ?
P2 Ru C74 C73 -13.3(5) . . . . ?
P3 Ru C74 C73 -178.5(2) . . . . ?
C73 Ru C74 C75 115.5(4) . . . . ?
P1 Ru C74 C75 -155.1(2) . . . . ?
C72 Ru C74 C75 79.2(3) . . . . ?
C71 Ru C74 C75 36.9(2) . . . . ?
P2 Ru C74 C75 102.2(3) . . . . ?
P3 Ru C74 C75 -63.0(3) . . . . ?
C72 C71 C75 C74 0.6(4) . . . . ?
Ru C71 C75 C74 63.1(2) . . . . ?
C72 C71 C75 Ru -62.5(2) . . . . ?
C73 C74 C75 C71 -0.4(4) . . . . ?
Ru C74 C75 C71 -63.7(2) . . . . ?
C73 C74 C75 Ru 63.3(3) . . . . ?
C73 Ru C75 C71 79.7(3) . . . . ?
P1 Ru C75 C71 149.3(2) . . . . ?
C74 Ru C75 C71 117.5(3) . . . . ?
C72 Ru C75 C71 38.2(2) . . . . ?
P2 Ru C75 C71 -10.7(3) . . . . ?
P3 Ru C75 C71 -118.9(2) . . . . ?
C73 Ru C75 C74 -37.8(2) . . . . ?
P1 Ru C75 C74 31.8(3) . . . . ?
C72 Ru C75 C74 -79.3(3) . . . . ?
C71 Ru C75 C74 -117.5(3) . . . . ?
P2 Ru C75 C74 -128.2(3) . . . . ?
P3 Ru C75 C74 123.7(2) . . . . ?
O5 S C8 F3 -50.8(5) . . . . ?
O4 S C8 F3 66.4(5) . . . . ?
O6 S C8 F3 -175.1(5) . . . . ?
O5 S C8 F2 -175.3(4) . . . . ?
O4 S C8 F2 -58.1(5) . . . . ?
O6 S C8 F2 60.4(5) . . . . ?
O5 S C8 F1 68.0(5) . . . . ?
O4 S C8 F1 -174.8(4) . . . . ?
O6 S C8 F1 -56.3(5) . . . . ?
